data_7063483
loop_
_publ_author_name
'Guo, Jinkun'
'Huang, Shiliang'
'Wei, Liyuan'
'Lang, Qing'
'Hao, Wenjia'
'Xu, Yuangang'
'Liu, Yu'
'Lu, Ming'

_publ_section_title
;
 Dinitromethyltetrazole (DNMT)-based energetic coordination polymers
 (ECPs) as lead-free primary explosives and laser initiators
;
_journal_issue 41
_journal_name_full 'New Journal of Chemistry'
_journal_page_first 18014
_journal_page_last 18021
_journal_paper_doi 10.1039/D4NJ03134B
_journal_volume 48
_journal_year 2024
_chemical_formula_moiety 'C2 H5 N5 O4'
_chemical_formula_sum 'C2 H5 N5 O4'
_chemical_formula_weight 163.11
_space_group_crystal_system orthorhombic
_space_group_IT_number 62
_space_group_name_Hall '-P 2ac 2n'
_space_group_name_H-M_alt 'P n m a'
_atom_sites_solution_hydrogens mixed
_audit_creation_date 2024-09-20
_audit_creation_method
;
Olex2 1.5
(compiled 2023.08.24 svn.re1ec1418 for OlexSys, GUI svn.r6817)
;
_audit_update_record
;
2024-09-20 deposited with the CCDC.	2024-09-25 downloaded from the CCDC.
;
_cell_angle_alpha 90
_cell_angle_beta 90
_cell_angle_gamma 90
_cell_formula_units_Z 4
_cell_length_a 6.2901(2)
_cell_length_b 7.7000(2)
_cell_length_c 12.2839(2)
_cell_measurement_reflns_used 2059
_cell_measurement_temperature 295(2)
_cell_measurement_theta_max 77.3370
_cell_measurement_theta_min 6.7720
_cell_volume 594.96(3)
_computing_cell_refinement 'CrysAlisPro 1.171.40.84a (Rigaku OD, 2020)'
_computing_data_collection 'CrysAlisPro 1.171.40.84a (Rigaku OD, 2020)'
_computing_data_reduction 'CrysAlisPro 1.171.40.84a (Rigaku OD, 2020)'
_computing_molecular_graphics 'Olex2 1.5 (Dolomanov et al., 2009)'
_computing_publication_material 'Olex2 1.5 (Dolomanov et al., 2009)'
_computing_structure_refinement 'SHELXL-2017/1 (Sheldrick, 2017)'
_computing_structure_solution 'SHELXS-2016/5 (Sheldrick, 2016)'
_diffrn_ambient_temperature 295(2)
_diffrn_measured_fraction_theta_full 1.000
_diffrn_measured_fraction_theta_max 1.000
_diffrn_measurement_device_type 'XtaLAB Synergy, Dualflex, HyPix'
_diffrn_radiation_type CuK\a
_diffrn_radiation_wavelength 1.54178
_diffrn_reflns_av_R_equivalents 0.0305
_diffrn_reflns_av_unetI/netI 0.0254
_diffrn_reflns_Laue_measured_fraction_full 1.000
_diffrn_reflns_Laue_measured_fraction_max 1.000
_diffrn_reflns_limit_h_max 6
_diffrn_reflns_limit_h_min -7
_diffrn_reflns_limit_k_max 9
_diffrn_reflns_limit_k_min -9
_diffrn_reflns_limit_l_max 15
_diffrn_reflns_limit_l_min -9
_diffrn_reflns_number 3261
_diffrn_reflns_point_group_measured_fraction_full 1.000
_diffrn_reflns_point_group_measured_fraction_max 1.000
_diffrn_reflns_theta_full 67.679
_diffrn_reflns_theta_max 74.430
_diffrn_reflns_theta_min 6.786
_diffrn_source 'micro-focus sealed X-ray tube'
_exptl_absorpt_coefficient_mu 1.522
_exptl_absorpt_correction_T_max 1.00000
_exptl_absorpt_correction_T_min 0.63283
_exptl_absorpt_correction_type multi-scan
_exptl_absorpt_process_details
;
CrysAlisPro 1.171.40.84a (Rigaku Oxford Diffraction, 2020)
Empirical absorption correction using spherical harmonics,
implemented in SCALE3 ABSPACK scaling algorithm.
;
_exptl_crystal_colour orange
_exptl_crystal_colour_primary orange
_exptl_crystal_density_diffrn 1.821
_exptl_crystal_description needld-like
_exptl_crystal_F_000 336
_exptl_crystal_size_max 0.2
_exptl_crystal_size_mid 0.05
_exptl_crystal_size_min 0.05
_refine_diff_density_max 0.273
_refine_diff_density_min -0.341
_refine_diff_density_rms 0.052
_refine_ls_extinction_coef 0.009(3)
_refine_ls_extinction_expression Fc^*^=kFc[1+0.001xFc^2^\l^3^/sin(2\q)]^-1/4^
_refine_ls_extinction_method 'SHELXL-2017/1 (Sheldrick 2017)'
_refine_ls_goodness_of_fit_ref 1.132
_refine_ls_hydrogen_treatment mixed
_refine_ls_matrix_type full
_refine_ls_number_parameters 64
_refine_ls_number_reflns 652
_refine_ls_number_restraints 3
_refine_ls_restrained_S_all 1.145
_refine_ls_R_factor_all 0.0415
_refine_ls_R_factor_gt 0.0393
_refine_ls_shift/su_max 0.000
_refine_ls_shift/su_mean 0.000
_refine_ls_structure_factor_coef Fsqd
_refine_ls_weighting_details 'w=1/[\s^2^(Fo^2^)+(0.0727P)^2^+0.1647P] where P=(Fo^2^+2Fc^2^)/3'
_refine_ls_weighting_scheme calc
_refine_ls_wR_factor_gt 0.1199
_refine_ls_wR_factor_ref 0.1227
_reflns_Friedel_coverage 0.000
_reflns_number_gt 603
_reflns_number_total 652
_reflns_threshold_expression 'I > 2\s(I)'
_cod_data_source_file d4nj03134b2.cif
_cod_data_source_block hfox7
_cod_depositor_comments 'Adding full bibliography for 7063480--7063485.cif.'
_cod_database_code 7063483
_shelx_shelxl_version_number 2017/1
_shelx_space_group_comment
;
The symmetry employed for this shelxl refinement is uniquely defined
by the following loop, which should always be used as a source of
symmetry information in preference to the above space-group names.
They are only intended as comments.
;
_shelx_estimated_absorpt_t_max 0.928
_shelx_estimated_absorpt_t_min 0.751
_olex2_refinement_description
;
1. Restrained distances
 H1-N2
 0.9 with sigma of 0.001
 H1-O1_$1
 2.541 with sigma of 0.001
 H1-O2_$1
 2.345 with sigma of 0.001
2.a X=CH2 refined with riding coordinates:
 N3(H3A,H3B)
;
_olex2_submission_special_instructions 'No special instructions were received'

loop_
_space_group_symop_operation_xyz
'x, y, z'
'-x+1/2, -y, z+1/2'
'-x, y+1/2, -z'
'x+1/2, -y+1/2, -z+1/2'
'-x, -y, -z'
'x-1/2, y, -z-1/2'
'x, -y-1/2, z'
'-x-1/2, y-1/2, z-1/2'

loop_
_atom_site_label
_atom_site_type_symbol
_atom_site_fract_x
_atom_site_fract_y
_atom_site_fract_z
_atom_site_U_iso_or_equiv
_atom_site_adp_type
_atom_site_occupancy
_atom_site_site_symmetry_order
_atom_site_calc_flag
_atom_site_refinement_flags_posn
_atom_site_refinement_flags_adp
_atom_site_refinement_flags_occupancy
_atom_site_disorder_assembly
_atom_site_disorder_group
C1 C 0.1884(3) 0.250000 0.48146(16) 0.0292(5) Uani 1 2 d S T P . .
C2 C 0.3613(3) 0.250000 0.39999(16) 0.0280(5) Uani 1 2 d S T P . .
N1 N 0.2427(3) 0.250000 0.58301(14) 0.0324(5) Uani 1 2 d S T P . .
N2 N 0.0860(3) 0.250000 0.66454(14) 0.0428(6) Uani 1 2 d DS T P . .
H1 H 0.0769(18) 0.1660(11) 0.7157(5) 0.051 Uiso 1 1 d D U . . .
N3 N -0.0097(4) 0.250000 0.45061(18) 0.0682(10) Uani 1 2 d S T P . .
H3A H -0.109514 0.250000 0.498434 0.082 Uiso 1 2 calc R U P . .
H3B H -0.040602 0.250000 0.382421 0.082 Uiso 1 2 calc R U P . .
N4 N 0.4362(2) 0.40738(15) 0.36382(10) 0.0312(4) Uani 1 1 d . . . . .
O1 O 0.35190(19) 0.53986(14) 0.40347(9) 0.0398(4) Uani 1 1 d . . . . .
O2 O 0.5796(2) 0.41984(18) 0.29489(11) 0.0521(5) Uani 1 1 d . . . . .
HN1 H 0.387(7) 0.250000 0.596(3) 0.063 Uiso 1 2 d S U P . .

loop_
_atom_site_aniso_label
_atom_site_aniso_U_11
_atom_site_aniso_U_22
_atom_site_aniso_U_33
_atom_site_aniso_U_23
_atom_site_aniso_U_13
_atom_site_aniso_U_12
C1 0.0272(10) 0.0318(9) 0.0286(10) 0.000 0.0015(8) 0.000
C2 0.0288(11) 0.0291(11) 0.0261(10) 0.000 0.0032(7) 0.000
N1 0.0303(10) 0.0399(10) 0.0271(9) 0.000 0.0043(7) 0.000
N2 0.0492(12) 0.0476(11) 0.0316(9) 0.000 0.0170(9) 0.000
N3 0.0265(11) 0.142(3) 0.0364(11) 0.000 0.0001(8) 0.000
N4 0.0330(8) 0.0318(7) 0.0287(7) 0.0016(5) 0.0002(5) -0.0010(5)
O1 0.0442(8) 0.0293(7) 0.0460(7) -0.0001(4) -0.0001(5) 0.0039(4)
O2 0.0581(9) 0.0478(8) 0.0506(8) 0.0050(5) 0.0271(6) -0.0098(6)

loop_
_atom_type_symbol
_atom_type_description
_atom_type_scat_dispersion_real
_atom_type_scat_dispersion_imag
_atom_type_scat_source
C C 0.0181 0.0091 'International Tables Vol C Tables 4.2.6.8 and 6.1.1.4'
H H 0.0000 0.0000 'International Tables Vol C Tables 4.2.6.8 and 6.1.1.4'
N N 0.0311 0.0180 'International Tables Vol C Tables 4.2.6.8 and 6.1.1.4'
O O 0.0492 0.0322 'International Tables Vol C Tables 4.2.6.8 and 6.1.1.4'

loop_
_geom_angle_atom_site_label_1
_geom_angle_atom_site_label_2
_geom_angle_atom_site_label_3
_geom_angle
_geom_angle_site_symmetry_1
_geom_angle_site_symmetry_3
_geom_angle_publ_flag
N1 C1 C2 117.30(19) . . ?
N1 C1 N3 122.2(2) . . ?
N3 C1 C2 120.47(19) . . ?
N4 C2 C1 118.12(9) 7_565 . ?
N4 C2 C1 118.12(9) . . ?
N4 C2 N4 123.75(17) 7_565 . ?
C1 N1 N2 120.16(19) . . ?
C1 N1 HN1 115(2) . . ?
N2 N1 HN1 125(2) . . ?
N1 N2 H1 122.7(10) . . ?
N1 N2 H1 122.7(10) . 7_565 ?
H1 N2 H1 91.5(15) . 7_565 ?
C1 N3 H3A 120.0 . . ?
C1 N3 H3B 120.0 . . ?
H3A N3 H3B 120.0 . . ?
O1 N4 C2 116.66(13) . . ?
O2 N4 C2 122.56(13) . . ?
O2 N4 O1 120.78(12) . . ?

loop_
_geom_bond_atom_site_label_1
_geom_bond_atom_site_label_2
_geom_bond_distance
_geom_bond_site_symmetry_2
_geom_bond_publ_flag
C1 C2 1.478(3) . ?
C1 N1 1.293(3) . ?
C1 N3 1.302(3) . ?
C2 N4 1.3741(15) . ?
C2 N4 1.3741(15) 7_565 ?
N1 N2 1.405(2) . ?
N1 HN1 0.92(4) . ?
N2 H1 0.9034(10) . ?
N2 H1 0.9034(10) 7_565 ?
N3 H3A 0.8600 . ?
N3 H3B 0.8600 . ?
N4 O1 1.2486(17) . ?
N4 O2 1.2407(17) . ?
